data_4064032
loop_
_publ_author_name
'Lentijo, Sergio'
'Miguel, Jes\'us A.'
'Espinet, Pablo'

_publ_section_title
;
 Cyclopalladated Complexes of Perylene Imine: Formation of Acetato-Bridged
 Dinuclear Complexes with 6,6- and 5,6-Membered Metallacycles
;
_journal_issue 5
_journal_name_full Organometallics
_journal_page_first 1059
_journal_paper_doi 10.1021/om1010929
_journal_volume 30
_journal_year 2011
_chemical_formula_sum 'C70 H62 N2 O6 Pd2'
_chemical_formula_weight 1240.02
_chemical_name_systematic
; 
 ? 
;
_space_group_IT_number 2
_symmetry_cell_setting triclinic
_symmetry_space_group_name_Hall '-P 1'
_symmetry_space_group_name_H-M 'P -1'
_atom_sites_solution_hydrogens geom
_atom_sites_solution_primary direct
_atom_sites_solution_secondary difmap
_audit_creation_method SHELXL-97
_cell_angle_alpha 85.326(4)
_cell_angle_beta 76.814(4)
_cell_angle_gamma 80.801(4)
_cell_formula_units_Z 2
_cell_length_a 12.024(3)
_cell_length_b 14.667(3)
_cell_length_c 16.540(3)
_cell_measurement_reflns_used 1016
_cell_measurement_temperature 298(2)
_cell_measurement_theta_max 24.53
_cell_measurement_theta_min 2.818
_cell_volume 2800.4(10)
_computing_cell_refinement 'Bruker XSCANS'
_computing_data_collection 'Bruker XSCANS'
_computing_data_reduction 'Bruker SHELXTL'
_computing_molecular_graphics 'Bruker SHELXTL'
_computing_publication_material 'Bruker SHELXTL'
_computing_structure_refinement 'SHELXL-97 (Sheldrick, 1997)'
_computing_structure_solution 'SHELXS-97 (Sheldrick, 1990)'
_diffrn_ambient_temperature 298(2)
_diffrn_measured_fraction_theta_full 0.988
_diffrn_measured_fraction_theta_max 0.988
_diffrn_measurement_device_type 'CCD area detector'
_diffrn_measurement_method 'phi and omega scans'
_diffrn_radiation_monochromator graphite
_diffrn_radiation_source 'fine-focus sealed tube'
_diffrn_radiation_type MoK\a
_diffrn_radiation_wavelength 0.71073
_diffrn_reflns_av_R_equivalents 0.0384
_diffrn_reflns_av_sigmaI/netI 0.0637
_diffrn_reflns_limit_h_max 15
_diffrn_reflns_limit_h_min -15
_diffrn_reflns_limit_k_max 17
_diffrn_reflns_limit_k_min -18
_diffrn_reflns_limit_l_max 20
_diffrn_reflns_limit_l_min -20
_diffrn_reflns_number 23888
_diffrn_reflns_theta_full 26.42
_diffrn_reflns_theta_max 26.42
_diffrn_reflns_theta_min 1.27
_exptl_absorpt_coefficient_mu 0.700
_exptl_absorpt_correction_T_max 1.000000
_exptl_absorpt_correction_T_min 0.758780
_exptl_absorpt_correction_type multi-scan
_exptl_crystal_colour BLACK
_exptl_crystal_density_diffrn 1.471
_exptl_crystal_density_method 'not measured'
_exptl_crystal_description BLOCK
_exptl_crystal_F_000 1272
_exptl_crystal_size_max 0.30
_exptl_crystal_size_mid 0.22
_exptl_crystal_size_min 0.20
_refine_diff_density_max 1.493
_refine_diff_density_min -0.472
_refine_diff_density_rms 0.083
_refine_ls_extinction_method none
_refine_ls_goodness_of_fit_ref 1.032
_refine_ls_hydrogen_treatment constr
_refine_ls_matrix_type full
_refine_ls_number_parameters 725
_refine_ls_number_reflns 11385
_refine_ls_number_restraints 0
_refine_ls_restrained_S_all 1.032
_refine_ls_R_factor_all 0.1120
_refine_ls_R_factor_gt 0.0593
_refine_ls_shift/su_max 0.001
_refine_ls_shift/su_mean 0.000
_refine_ls_structure_factor_coef Fsqd
_refine_ls_weighting_details 'calc w=1/[\s^2^(Fo^2^)+(0.0577P)^2^+3.6844P] where P=(Fo^2^+2Fc^2^)/3'
_refine_ls_weighting_scheme calc
_refine_ls_wR_factor_gt 0.1241
_refine_ls_wR_factor_ref 0.1540
_reflns_number_gt 6821
_reflns_number_total 11385
_reflns_threshold_expression >2sigma(I)
_cod_data_source_file om1010929_si_001.cif
_cod_data_source_block 3
_cod_depositor_comments
;
The following automatic conversions were performed:

'_symmetry_cell_setting' value 'Triclinic' changed to 'triclinic'
according to /home/saulius/struct/CIF-dictionaries/cif_core.dic
dictionary named 'cif_core.dic' version 2.4.1 from 2010-06-29.

Automatic conversion script
Id: cif_fix_values 1715 2011-07-08 13:25:40Z adriana 
;
_cod_original_cell_volume 2800.1(10)
_cod_original_sg_symbol_H-M P-1
_cod_database_code 4064032

loop_
_symmetry_equiv_pos_as_xyz
'x, y, z'
'-x, -y, -z'

loop_
_atom_site_label
_atom_site_type_symbol
_atom_site_fract_x
_atom_site_fract_y
_atom_site_fract_z
_atom_site_U_iso_or_equiv
_atom_site_adp_type
_atom_site_occupancy
_atom_site_symmetry_multiplicity
_atom_site_calc_flag
_atom_site_refinement_flags
Pd1 Pd 0.79284(4) 0.15695(3) 0.34403(2) 0.05457(15) Uani 1 1 d .
Pd2 Pd 0.77733(4) 0.35786(3) 0.34396(3) 0.05698(15) Uani 1 1 d .
N1 N 0.9516(4) 0.1231(3) 0.2751(3) 0.0568(11) Uani 1 1 d .
N2 N 0.6593(4) 0.3923(3) 0.2744(3) 0.0581(11) Uani 1 1 d .
C7 C 0.7225(5) 0.1363(4) 0.2511(3) 0.0573(14) Uani 1 1 d .
C37 C 0.9025(5) 0.3842(4) 0.2499(4) 0.0598(14) Uani 1 1 d .
O1 O 0.6334(3) 0.1846(3) 0.4242(2) 0.0677(11) Uani 1 1 d .
O4 O 0.6494(4) 0.3280(3) 0.4521(2) 0.0661(10) Uani 1 1 d .
O2 O 0.8933(4) 0.3248(3) 0.4200(2) 0.0710(11) Uani 1 1 d .
O3 O 0.8625(4) 0.1786(3) 0.4481(2) 0.0680(11) Uani 1 1 d .
C1 C 0.9011(5) 0.1303(4) 0.1397(3) 0.0580(14) Uani 1 1 d .
C2 C 0.9535(5) 0.1245(5) 0.0558(4) 0.0727(17) Uani 1 1 d .
H2 H 1.0327 0.1250 0.0391 0.087 Uiso 1 1 calc R
C3 C 0.8922(6) 0.1180(5) -0.0027(4) 0.0761(18) Uani 1 1 d .
H3 H 0.9305 0.1149 -0.0582 0.091 Uiso 1 1 calc R
C4 C 0.7751(5) 0.1161(4) 0.0181(3) 0.0613(15) Uani 1 1 d .
C5 C 0.7157(5) 0.1262(4) 0.1038(3) 0.0562(14) Uani 1 1 d .
C6 C 0.7798(5) 0.1323(3) 0.1665(3) 0.0519(13) Uani 1 1 d .
C8 C 0.6050(5) 0.1307(4) 0.2702(4) 0.0718(17) Uani 1 1 d .
H8 H 0.5664 0.1293 0.3257 0.086 Uiso 1 1 calc R
C9 C 0.5439(5) 0.1273(4) 0.2102(4) 0.0744(18) Uani 1 1 d .
H9 H 0.4652 0.1245 0.2267 0.089 Uiso 1 1 calc R
C10 C 0.5943(5) 0.1279(4) 0.1261(4) 0.0608(15) Uani 1 1 d .
C11 C 0.5282(6) 0.1300(4) 0.0623(4) 0.0714(17) Uani 1 1 d .
C12 C 0.5875(6) 0.1136(4) -0.0212(4) 0.0734(17) Uani 1 1 d .
C13 C 0.7086(6) 0.1038(4) -0.0433(4) 0.0704(17) Uani 1 1 d .
C14 C 0.7647(7) 0.0796(5) -0.1245(4) 0.089(2) Uani 1 1 d .
H14 H 0.8450 0.0701 -0.1393 0.106 Uiso 1 1 calc R
C15 C 0.7021(9) 0.0697(6) -0.1825(5) 0.111(3) Uani 1 1 d .
H15 H 0.7411 0.0530 -0.2357 0.134 Uiso 1 1 calc R
C16 C 0.5849(9) 0.0837(6) -0.1640(5) 0.109(3) Uani 1 1 d .
H16 H 0.5448 0.0784 -0.2049 0.131 Uiso 1 1 calc R
C17 C 0.5232(7) 0.1065(5) -0.0827(5) 0.086(2) Uani 1 1 d .
C18 C 0.4032(8) 0.1217(6) -0.0608(6) 0.105(3) Uani 1 1 d .
H18 H 0.3611 0.1174 -0.1006 0.126 Uiso 1 1 calc R
C19 C 0.3463(7) 0.1429(6) 0.0179(7) 0.109(3) Uani 1 1 d .
H19 H 0.2661 0.1550 0.0309 0.131 Uiso 1 1 calc R
C20 C 0.4086(6) 0.1464(5) 0.0800(5) 0.091(2) Uani 1 1 d .
H20 H 0.3687 0.1600 0.1338 0.109 Uiso 1 1 calc R
C21 C 0.9787(5) 0.1232(4) 0.1949(4) 0.0620(15) Uani 1 1 d .
H21 H 1.0570 0.1182 0.1702 0.074 Uiso 1 1 calc R
C22 C 1.0462(5) 0.1051(4) 0.3155(3) 0.0596(14) Uani 1 1 d .
C23 C 1.0506(5) 0.0310(4) 0.3731(4) 0.0711(17) Uani 1 1 d .
H23 H 0.9912 -0.0049 0.3862 0.085 Uiso 1 1 calc R
C24 C 1.1433(6) 0.0107(5) 0.4109(4) 0.082(2) Uani 1 1 d .
H24 H 1.1465 -0.0403 0.4480 0.098 Uiso 1 1 calc R
C25 C 1.2301(6) 0.0632(6) 0.3956(4) 0.083(2) Uani 1 1 d .
C26 C 1.2244(5) 0.1382(5) 0.3393(4) 0.0775(18) Uani 1 1 d .
H26 H 1.2830 0.1749 0.3278 0.093 Uiso 1 1 calc R
C27 C 1.1331(5) 0.1595(4) 0.2997(4) 0.0703(16) Uani 1 1 d .
H27 H 1.1303 0.2104 0.2625 0.084 Uiso 1 1 calc R
C28 C 1.3282(9) 0.0502(10) 0.4473(9) 0.167(6) Uani 1 1 d .
H28A H 1.3628 0.1061 0.4444 0.200 Uiso 1 1 calc R
H28B H 1.2984 0.0327 0.5051 0.200 Uiso 1 1 calc R
C29 C 1.4029(14) -0.0174(11) 0.4093(9) 0.225(9) Uani 1 1 d .
H29A H 1.3664 -0.0717 0.4131 0.338 Uiso 1 1 calc R
H29B H 1.4678 -0.0307 0.4353 0.338 Uiso 1 1 calc R
H29C H 1.4289 0.0009 0.3519 0.338 Uiso 1 1 calc R
C31 C 0.7938(5) 0.3733(4) 0.1397(3) 0.0626(15) Uani 1 1 d .
C32 C 0.7959(6) 0.3674(4) 0.0564(4) 0.0753(18) Uani 1 1 d .
H32 H 0.7274 0.3643 0.0403 0.090 Uiso 1 1 calc R
C33 C 0.8971(7) 0.3661(5) -0.0038(4) 0.0796(19) Uani 1 1 d .
H33 H 0.8956 0.3587 -0.0589 0.096 Uiso 1 1 calc R
C34 C 0.9986(6) 0.3753(4) 0.0154(4) 0.0687(17) Uani 1 1 d .
C35 C 1.0021(5) 0.3818(3) 0.1014(4) 0.0608(15) Uani 1 1 d .
C36 C 0.8993(5) 0.3783(4) 0.1649(3) 0.0563(14) Uani 1 1 d .
C38 C 1.0038(6) 0.4021(4) 0.2663(4) 0.0716(17) Uani 1 1 d .
H38 H 1.0064 0.4110 0.3209 0.086 Uiso 1 1 calc R
C39 C 1.1013(6) 0.4073(5) 0.2047(4) 0.0791(18) Uani 1 1 d .
H39 H 1.1671 0.4204 0.2194 0.095 Uiso 1 1 calc R
C40 C 1.1065(6) 0.3942(4) 0.1228(4) 0.0709(17) Uani 1 1 d .
C41 C 1.2133(7) 0.3926(5) 0.0590(5) 0.086(2) Uani 1 1 d .
C42 C 1.2098(7) 0.3865(4) -0.0254(5) 0.086(2) Uani 1 1 d .
C43 C 1.1050(7) 0.3797(4) -0.0497(4) 0.079(2) Uani 1 1 d .
C44 C 1.1044(8) 0.3780(5) -0.1326(4) 0.099(3) Uani 1 1 d .
H44 H 1.0359 0.3751 -0.1487 0.119 Uiso 1 1 calc R
C45 C 1.2081(11) 0.3807(6) -0.1933(6) 0.120(3) Uani 1 1 d .
H45 H 1.2070 0.3796 -0.2493 0.144 Uiso 1 1 calc R
C46 C 1.3082(10) 0.3850(6) -0.1714(7) 0.128(4) Uani 1 1 d .
H46 H 1.3751 0.3860 -0.2126 0.154 Uiso 1 1 calc R
C47 C 1.3140(9) 0.3879(5) -0.0877(6) 0.104(3) Uani 1 1 d .
C48 C 1.4150(10) 0.3945(8) -0.0642(9) 0.148(5) Uani 1 1 d .
H48 H 1.4827 0.3960 -0.1046 0.177 Uiso 1 1 calc R
C49 C 1.4170(9) 0.3988(8) 0.0160(9) 0.145(4) Uani 1 1 d .
H49 H 1.4865 0.4020 0.0306 0.174 Uiso 1 1 calc R
C50 C 1.3175(7) 0.3985(6) 0.0776(6) 0.112(3) Uani 1 1 d .
H50 H 1.3212 0.4024 0.1327 0.134 Uiso 1 1 calc R
C51 C 0.6823(5) 0.3852(4) 0.1949(4) 0.0643(15) Uani 1 1 d .
H51 H 0.6192 0.3882 0.1706 0.077 Uiso 1 1 calc R
C52 C 0.5403(5) 0.4113(4) 0.3172(3) 0.0610(15) Uani 1 1 d .
C53 C 0.4576(6) 0.3627(4) 0.3038(4) 0.0724(17) Uani 1 1 d .
H53 H 0.4774 0.3175 0.2647 0.087 Uiso 1 1 calc R
C54 C 0.3447(6) 0.3814(5) 0.3489(4) 0.0792(19) Uani 1 1 d .
H54 H 0.2897 0.3481 0.3393 0.095 Uiso 1 1 calc R
C55 C 0.3118(6) 0.4483(5) 0.4076(4) 0.0774(18) Uani 1 1 d .
C56 C 0.3969(6) 0.4966(4) 0.4185(4) 0.0733(17) Uani 1 1 d .
H56 H 0.3771 0.5427 0.4568 0.088 Uiso 1 1 calc R
C57 C 0.5092(6) 0.4792(4) 0.3750(4) 0.0683(16) Uani 1 1 d .
H57 H 0.5641 0.5127 0.3844 0.082 Uiso 1 1 calc R
C58 C 0.1895(6) 0.4647(6) 0.4591(5) 0.100(2) Uani 1 1 d .
H58A H 0.1635 0.5307 0.4614 0.121 Uiso 1 1 calc R
H58B H 0.1393 0.4382 0.4321 0.121 Uiso 1 1 calc R
C59 C 0.1794(7) 0.4233(7) 0.5460(6) 0.128(3) Uani 1 1 d .
H59A H 0.1984 0.3573 0.5443 0.192 Uiso 1 1 calc R
H59B H 0.1018 0.4391 0.5772 0.192 Uiso 1 1 calc R
H59C H 0.2316 0.4471 0.5722 0.192 Uiso 1 1 calc R
C61 C 0.6031(5) 0.2572(4) 0.4647(3) 0.0628(15) Uani 1 1 d .
C62 C 0.4971(6) 0.2573(5) 0.5345(4) 0.103(3) Uani 1 1 d .
H62A H 0.5202 0.2450 0.5867 0.154 Uiso 1 1 calc R
H62B H 0.4539 0.2104 0.5265 0.154 Uiso 1 1 calc R
H62C H 0.4499 0.3167 0.5347 0.154 Uiso 1 1 calc R
C63 C 0.9050(5) 0.2471(5) 0.4575(3) 0.0646(16) Uani 1 1 d .
C64 C 0.9826(7) 0.2371(5) 0.5190(4) 0.097(2) Uani 1 1 d .
H64A H 0.9576 0.1928 0.5627 0.145 Uiso 1 1 calc R
H64B H 0.9786 0.2958 0.5421 0.145 Uiso 1 1 calc R
H64C H 1.0607 0.2163 0.4911 0.145 Uiso 1 1 calc R
O11 O 0.7641(16) 0.2963(10) 0.6941(8) 0.290(6) Uani 1 1 d .
C74 C 0.6644(12) 0.3394(13) 0.7604(10) 0.236(9) Uani 1 1 d .
H74A H 0.6316 0.3999 0.7414 0.283 Uiso 1 1 calc R
H74B H 0.6042 0.3003 0.7755 0.283 Uiso 1 1 calc R
C73 C 0.7161(15) 0.3462(14) 0.8288(10) 0.228(8) Uani 1 1 d .
H73A H 0.6828 0.4030 0.8567 0.274 Uiso 1 1 calc R
H73B H 0.7029 0.2945 0.8684 0.274 Uiso 1 1 calc R
C72 C 0.8274(16) 0.3455(13) 0.7992(9) 0.208(7) Uani 1 1 d .
H72A H 0.8512 0.3984 0.8186 0.250 Uiso 1 1 calc R
H72B H 0.8692 0.2900 0.8204 0.250 Uiso 1 1 calc R
C71 C 0.8540(14) 0.3480(15) 0.7185(13) 0.231(8) Uani 1 1 d .
H71A H 0.9319 0.3171 0.6983 0.277 Uiso 1 1 calc R
H71B H 0.8481 0.4114 0.6960 0.277 Uiso 1 1 calc R
C76 C 0.0720(9) 0.1301(10) 0.7947(8) 0.153(5) Uani 1 1 d .
H76A H 0.0421 0.0717 0.8068 0.184 Uiso 1 1 calc R
H76B H 0.0140 0.1779 0.8226 0.184 Uiso 1 1 calc R
O12 O 0.2701(10) 0.1310(8) 0.7471(10) 0.239(5) Uani 1 1 d .
C77 C 0.0927(15) 0.1487(15) 0.7151(13) 0.229(9) Uani 1 1 d .
H77A H 0.0503 0.2090 0.7049 0.274 Uiso 1 1 calc R
H77B H 0.0623 0.1039 0.6894 0.274 Uiso 1 1 calc R
C78 C 0.202(2) 0.1489(16) 0.6776(9) 0.277(12) Uani 1 1 d .
H78A H 0.2134 0.2081 0.6487 0.333 Uiso 1 1 calc R
H78B H 0.2275 0.1008 0.6378 0.333 Uiso 1 1 calc R
C75 C 0.1657(11) 0.1252(7) 0.8225(7) 0.134(3) Uani 1 1 d .
H75A H 0.1778 0.0674 0.8544 0.160 Uiso 1 1 calc R
H75B H 0.1587 0.1757 0.8586 0.160 Uiso 1 1 calc R

loop_
_atom_site_aniso_label
_atom_site_aniso_U_11
_atom_site_aniso_U_22
_atom_site_aniso_U_33
_atom_site_aniso_U_23
_atom_site_aniso_U_13
_atom_site_aniso_U_12
Pd1 0.0623(3) 0.0522(3) 0.0448(2) -0.00631(19) -0.00379(19) -0.0047(2)
Pd2 0.0704(3) 0.0526(3) 0.0487(3) -0.00122(19) -0.0160(2) -0.0076(2)
N1 0.057(3) 0.057(3) 0.055(3) -0.003(2) -0.010(2) -0.007(2)
N2 0.066(3) 0.052(3) 0.057(3) 0.000(2) -0.016(2) -0.007(2)
C7 0.062(4) 0.050(3) 0.054(3) -0.007(3) -0.002(3) -0.004(3)
C37 0.069(4) 0.052(3) 0.060(3) 0.003(3) -0.018(3) -0.010(3)
O1 0.074(3) 0.072(3) 0.053(2) -0.014(2) 0.0059(19) -0.019(2)
O4 0.082(3) 0.060(2) 0.050(2) -0.0079(19) -0.005(2) -0.003(2)
O2 0.084(3) 0.077(3) 0.057(2) 0.003(2) -0.025(2) -0.017(2)
O3 0.085(3) 0.066(3) 0.049(2) 0.000(2) -0.016(2) 0.000(2)
C1 0.059(4) 0.058(3) 0.052(3) -0.001(3) -0.006(3) -0.002(3)
C2 0.055(4) 0.099(5) 0.059(4) -0.009(3) -0.002(3) -0.006(3)
C3 0.071(4) 0.103(5) 0.048(3) -0.013(3) 0.001(3) -0.008(4)
C4 0.068(4) 0.059(4) 0.055(3) -0.011(3) -0.011(3) -0.004(3)
C5 0.064(4) 0.044(3) 0.058(3) -0.009(3) -0.006(3) -0.005(3)
C6 0.053(3) 0.045(3) 0.052(3) -0.007(2) -0.003(3) 0.000(2)
C8 0.064(4) 0.085(5) 0.063(4) -0.029(3) 0.006(3) -0.019(3)
C9 0.056(4) 0.090(5) 0.076(4) -0.032(4) 0.002(3) -0.015(3)
C10 0.059(4) 0.055(3) 0.069(4) -0.019(3) -0.011(3) -0.006(3)
C11 0.065(4) 0.062(4) 0.090(5) -0.013(3) -0.020(4) -0.007(3)
C12 0.088(5) 0.061(4) 0.075(4) -0.015(3) -0.026(4) -0.005(4)
C13 0.096(5) 0.056(4) 0.062(4) -0.004(3) -0.021(4) -0.014(3)
C14 0.108(6) 0.104(6) 0.059(4) -0.023(4) -0.021(4) -0.017(4)
C15 0.136(8) 0.138(8) 0.071(5) -0.021(5) -0.026(5) -0.039(7)
C16 0.148(8) 0.125(7) 0.072(5) -0.012(5) -0.045(6) -0.037(6)
C17 0.095(6) 0.088(5) 0.086(5) -0.005(4) -0.038(4) -0.021(4)
C18 0.106(7) 0.112(7) 0.115(7) -0.010(5) -0.055(6) -0.026(5)
C19 0.079(5) 0.116(7) 0.145(8) -0.009(6) -0.047(6) -0.017(5)
C20 0.076(5) 0.099(6) 0.102(6) -0.025(4) -0.026(4) -0.006(4)
C21 0.055(3) 0.065(4) 0.059(4) -0.006(3) -0.002(3) -0.002(3)
C22 0.054(3) 0.064(4) 0.056(3) -0.009(3) -0.007(3) 0.003(3)
C23 0.063(4) 0.074(4) 0.070(4) 0.008(3) -0.009(3) -0.005(3)
C24 0.078(5) 0.091(5) 0.068(4) 0.014(4) -0.012(4) 0.001(4)
C25 0.069(5) 0.104(6) 0.070(4) -0.002(4) -0.017(4) 0.004(4)
C26 0.057(4) 0.090(5) 0.085(5) -0.013(4) -0.010(3) -0.013(4)
C27 0.069(4) 0.069(4) 0.070(4) 0.000(3) -0.011(3) -0.010(3)
C28 0.082(7) 0.173(12) 0.217(14) 0.022(10) -0.021(8) 0.032(7)
C29 0.28(2) 0.27(2) 0.196(15) 0.107(14) -0.158(15) -0.149(17)
C31 0.078(4) 0.055(3) 0.051(3) -0.002(3) -0.012(3) 0.000(3)
C32 0.085(5) 0.081(5) 0.061(4) -0.004(3) -0.020(4) -0.008(4)
C33 0.106(6) 0.077(5) 0.051(4) -0.005(3) -0.012(4) -0.003(4)
C34 0.091(5) 0.041(3) 0.063(4) 0.002(3) -0.002(4) -0.001(3)
C35 0.073(4) 0.036(3) 0.067(4) 0.002(3) -0.008(3) 0.000(3)
C36 0.069(4) 0.045(3) 0.052(3) 0.000(2) -0.012(3) -0.004(3)
C38 0.079(4) 0.074(4) 0.069(4) 0.005(3) -0.025(4) -0.022(4)
C39 0.075(5) 0.082(5) 0.086(5) 0.006(4) -0.023(4) -0.025(4)
C40 0.074(4) 0.049(3) 0.081(5) 0.009(3) -0.007(4) -0.003(3)
C41 0.079(5) 0.064(4) 0.100(6) 0.006(4) 0.005(4) -0.008(4)
C42 0.099(6) 0.047(4) 0.093(6) 0.002(3) 0.012(5) 0.000(4)
C43 0.108(6) 0.039(3) 0.074(5) 0.002(3) 0.005(4) -0.003(3)
C44 0.134(7) 0.069(5) 0.071(5) -0.004(4) 0.016(5) -0.002(4)
C45 0.173(10) 0.075(5) 0.081(6) -0.006(4) 0.028(7) -0.011(7)
C46 0.140(9) 0.082(6) 0.125(9) -0.006(6) 0.046(8) -0.012(6)
C47 0.105(7) 0.064(5) 0.118(7) -0.003(4) 0.024(6) -0.009(4)
C48 0.098(8) 0.142(9) 0.172(11) -0.008(9) 0.046(8) -0.035(7)
C49 0.084(7) 0.161(10) 0.174(11) -0.002(9) 0.012(8) -0.026(6)
C50 0.080(6) 0.123(7) 0.122(7) -0.003(5) 0.002(5) -0.020(5)
C51 0.076(4) 0.061(4) 0.060(4) -0.005(3) -0.025(3) -0.004(3)
C52 0.072(4) 0.054(3) 0.059(3) -0.004(3) -0.020(3) -0.006(3)
C53 0.081(5) 0.064(4) 0.077(4) -0.017(3) -0.023(4) -0.008(4)
C54 0.064(4) 0.086(5) 0.094(5) -0.015(4) -0.025(4) -0.012(4)
C55 0.079(5) 0.071(4) 0.076(4) -0.010(4) -0.013(4) 0.004(4)
C56 0.084(5) 0.065(4) 0.068(4) -0.019(3) -0.016(4) 0.005(4)
C57 0.078(4) 0.062(4) 0.071(4) -0.009(3) -0.027(3) -0.007(3)
C58 0.072(5) 0.116(6) 0.104(6) -0.022(5) -0.007(4) 0.006(4)
C59 0.097(6) 0.169(9) 0.113(7) -0.017(7) -0.002(5) -0.030(6)
C61 0.076(4) 0.065(4) 0.042(3) -0.007(3) -0.005(3) -0.006(3)
C62 0.104(6) 0.099(6) 0.081(5) -0.021(4) 0.033(4) -0.011(5)
C63 0.069(4) 0.081(5) 0.039(3) -0.003(3) -0.011(3) 0.000(4)
C64 0.112(6) 0.113(6) 0.071(4) -0.005(4) -0.044(4) -0.001(5)
O11 0.307(17) 0.308(16) 0.230(13) -0.046(11) 0.008(14) -0.047(14)
C74 0.161(13) 0.36(2) 0.118(10) 0.030(13) 0.011(10) 0.084(14)
C73 0.144(13) 0.34(2) 0.162(15) -0.013(15) 0.015(12) 0.007(14)
C72 0.199(17) 0.32(2) 0.102(10) -0.005(11) -0.025(11) -0.050(15)
C71 0.153(13) 0.34(3) 0.194(19) 0.009(17) -0.003(13) -0.064(14)
C76 0.091(7) 0.261(15) 0.115(8) 0.000(9) -0.039(7) -0.028(8)
O12 0.192(11) 0.241(12) 0.281(14) -0.053(11) -0.062(11) 0.012(9)
C77 0.185(16) 0.32(2) 0.21(2) -0.084(19) -0.121(16) 0.018(17)
C78 0.29(3) 0.42(3) 0.103(11) 0.047(14) -0.042(16) -0.04(3)
C75 0.144(9) 0.103(7) 0.157(10) -0.004(7) -0.058(9) 0.005(7)

loop_
_atom_type_symbol
_atom_type_description
_atom_type_scat_dispersion_real
_atom_type_scat_dispersion_imag
_atom_type_scat_source
C C 0.0033 0.0016 'International Tables Vol C Tables 4.2.6.8 and 6.1.1.4'
H H 0.0000 0.0000 'International Tables Vol C Tables 4.2.6.8 and 6.1.1.4'
N N 0.0061 0.0033 'International Tables Vol C Tables 4.2.6.8 and 6.1.1.4'
O O 0.0106 0.0060 'International Tables Vol C Tables 4.2.6.8 and 6.1.1.4'
Pd Pd -0.9988 1.0072 'International Tables Vol C Tables 4.2.6.8 and 6.1.1.4'

loop_
_geom_angle_atom_site_label_1
_geom_angle_atom_site_label_2
_geom_angle_atom_site_label_3
_geom_angle
C7 Pd1 N1 91.4(2)
C7 Pd1 O1 92.34(19)
N1 Pd1 O1 174.77(17)
C7 Pd1 O3 177.64(19)
N1 Pd1 O3 90.81(17)
O1 Pd1 O3 85.41(16)
C37 Pd2 N2 91.6(2)
C37 Pd2 O2 90.5(2)
N2 Pd2 O2 177.44(18)
C37 Pd2 O4 175.9(2)
N2 Pd2 O4 92.40(17)
O2 Pd2 O4 85.47(16)
C21 N1 C22 115.6(5)
C21 N1 Pd1 125.6(4)
C22 N1 Pd1 118.6(3)
C51 N2 C52 118.4(5)
C51 N2 Pd2 123.4(4)
C52 N2 Pd2 117.4(4)
C8 C7 C6 117.2(5)
C8 C7 Pd1 117.1(4)
C6 C7 Pd1 125.6(4)
C38 C37 C36 117.2(6)
C38 C37 Pd2 118.5(4)
C36 C37 Pd2 124.1(4)
C61 O1 Pd1 122.5(4)
C61 O4 Pd2 125.0(4)
C63 O2 Pd2 121.7(4)
C63 O3 Pd1 125.8(4)
C2 C1 C6 120.2(6)
C2 C1 C21 115.3(5)
C6 C1 C21 124.1(5)
C3 C2 C1 121.9(6)
C2 C3 C4 121.7(5)
C3 C4 C5 118.6(5)
C3 C4 C13 122.6(5)
C5 C4 C13 118.8(6)
C10 C5 C6 120.4(5)
C10 C5 C4 119.5(5)
C6 C5 C4 120.1(5)
C7 C6 C1 122.5(5)
C7 C6 C5 120.1(5)
C1 C6 C5 117.3(5)
C9 C8 C7 122.5(6)
C8 C9 C10 122.8(6)
C9 C10 C5 116.8(6)
C9 C10 C11 122.8(6)
C5 C10 C11 120.4(5)
C20 C11 C12 118.4(7)
C20 C11 C10 122.3(6)
C12 C11 C10 119.3(6)
C13 C12 C11 120.4(6)
C13 C12 C17 120.0(6)
C11 C12 C17 119.6(7)
C12 C13 C14 118.8(6)
C12 C13 C4 120.4(6)
C14 C13 C4 120.7(6)
C15 C14 C13 120.6(8)
C16 C15 C14 121.7(8)
C15 C16 C17 120.4(8)
C18 C17 C16 122.5(8)
C18 C17 C12 119.1(7)
C16 C17 C12 118.3(7)
C19 C18 C17 121.2(8)
C18 C19 C20 120.2(8)
C11 C20 C19 121.2(8)
N1 C21 C1 127.0(5)
C27 C22 C23 118.9(6)
C27 C22 N1 122.1(5)
C23 C22 N1 119.0(5)
C24 C23 C22 119.9(6)
C25 C24 C23 121.9(6)
C24 C25 C26 118.1(6)
C24 C25 C28 122.9(8)
C26 C25 C28 118.5(8)
C27 C26 C25 121.2(6)
C22 C27 C26 120.0(6)
C29 C28 C25 102.2(13)
C32 C31 C51 116.6(6)
C32 C31 C36 119.3(6)
C51 C31 C36 123.6(5)
C31 C32 C33 121.8(6)
C34 C33 C32 121.7(6)
C33 C34 C35 119.1(6)
C33 C34 C43 121.5(7)
C35 C34 C43 119.4(7)
C40 C35 C36 120.1(6)
C40 C35 C34 120.1(6)
C36 C35 C34 119.9(6)
C37 C36 C35 120.0(5)
C37 C36 C31 121.9(5)
C35 C36 C31 118.0(5)
C39 C38 C37 122.1(6)
C40 C39 C38 123.3(6)
C39 C40 C35 116.9(6)
C39 C40 C41 122.7(7)
C35 C40 C41 120.4(7)
C50 C41 C42 118.3(7)
C50 C41 C40 122.4(8)
C42 C41 C40 119.3(7)
C41 C42 C43 121.6(7)
C41 C42 C47 119.0(9)
C43 C42 C47 119.4(8)
C44 C43 C42 119.7(7)
C44 C43 C34 121.3(8)
C42 C43 C34 119.0(7)
C43 C44 C45 120.0(9)
C46 C45 C44 121.0(10)
C45 C46 C47 121.7(10)
C48 C47 C46 122.5(10)
C48 C47 C42 119.3(10)
C46 C47 C42 118.2(10)
C49 C48 C47 120.9(10)
C48 C49 C50 121.1(11)
C41 C50 C49 121.4(10)
N2 C51 C31 127.6(6)
C53 C52 C57 119.4(6)
C53 C52 N2 122.0(5)
C57 C52 N2 118.6(5)
C52 C53 C54 119.8(6)
C55 C54 C53 121.8(6)
C56 C55 C54 116.7(6)
C56 C55 C58 122.2(6)
C54 C55 C58 121.1(7)
C57 C56 C55 122.6(6)
C56 C57 C52 119.7(6)
C59 C58 C55 112.6(7)
O4 C61 O1 126.9(5)
O4 C61 C62 117.2(6)
O1 C61 C62 115.9(6)
O3 C63 O2 127.1(6)
O3 C63 C64 117.3(6)
O2 C63 C64 115.6(6)
C74 O11 C71 93.9(13)
C73 C74 O11 103.7(13)
C72 C73 C74 107.7(14)
C71 C72 C73 112.2(16)
C72 C71 O11 104.3(15)
C77 C76 C75 110.6(12)
C78 O12 C75 98.2(10)
C76 C77 C78 116.1(16)
C77 C78 O12 105.7(14)
C76 C75 O12 108.9(10)

loop_
_geom_bond_atom_site_label_1
_geom_bond_atom_site_label_2
_geom_bond_distance
Pd1 C7 1.980(6)
Pd1 N1 1.997(4)
Pd1 O1 2.068(4)
Pd1 O3 2.144(4)
Pd2 C37 1.964(6)
Pd2 N2 2.003(5)
Pd2 O2 2.060(4)
Pd2 O4 2.143(4)
N1 C21 1.292(7)
N1 C22 1.425(7)
N2 C51 1.289(7)
N2 C52 1.438(7)
C7 C8 1.389(8)
C7 C6 1.414(7)
C37 C38 1.375(8)
C37 C36 1.425(7)
O1 C61 1.264(7)
O4 C61 1.237(7)
O2 C63 1.255(7)
O3 C63 1.234(7)
C1 C2 1.391(8)
C1 C6 1.421(7)
C1 C21 1.434(8)
C2 C3 1.360(8)
C3 C4 1.375(8)
C4 C5 1.442(7)
C4 C13 1.467(8)
C5 C10 1.418(8)
C5 C6 1.442(7)
C8 C9 1.371(8)
C9 C10 1.384(8)
C10 C11 1.455(8)
C11 C20 1.386(9)
C11 C12 1.422(9)
C12 C13 1.405(9)
C12 C17 1.431(9)
C13 C14 1.405(8)
C14 C15 1.376(10)
C15 C16 1.358(11)
C16 C17 1.417(11)
C17 C18 1.390(11)
C18 C19 1.360(11)
C19 C20 1.410(10)
C22 C27 1.380(8)
C22 C23 1.388(8)
C23 C24 1.380(9)
C24 C25 1.360(9)
C25 C26 1.386(9)
C25 C28 1.589(14)
C26 C27 1.384(8)
C28 C29 1.321(18)
C31 C32 1.382(8)
C31 C51 1.433(8)
C31 C36 1.437(8)
C32 C33 1.384(9)
C33 C34 1.358(9)
C34 C35 1.443(8)
C34 C43 1.479(9)
C35 C40 1.422(9)
C35 C36 1.433(8)
C38 C39 1.375(9)
C39 C40 1.371(9)
C40 C41 1.462(9)
C41 C50 1.373(10)
C41 C42 1.417(10)
C42 C43 1.427(10)
C42 C47 1.431(10)
C43 C44 1.375(10)
C44 C45 1.415(11)
C45 C46 1.345(13)
C46 C47 1.406(13)
C47 C48 1.376(14)
C48 C49 1.340(15)
C49 C50 1.384(12)
C52 C53 1.378(8)
C52 C57 1.384(8)
C53 C54 1.387(9)
C54 C55 1.386(9)
C55 C56 1.385(9)
C55 C58 1.514(9)
C56 C57 1.372(8)
C58 C59 1.501(11)
C61 C62 1.512(8)
C63 C64 1.513(8)
O11 C74 1.520(16)
O11 C71 1.555(18)
C74 C73 1.426(18)
C73 C72 1.314(17)
C72 C71 1.298(17)
C76 C77 1.298(19)
C76 C75 1.300(12)
O12 C78 1.537(18)
O12 C75 1.562(14)
C77 C78 1.322(19)
